data_4111128
loop_
_publ_author_name
'Sara R. Halper'
'Loi Do'
'Jay R. Stork'
'Seth M. Cohen'

_publ_section_title
;
 Topological Control in Heterometallic Metal-Organic Frameworks by Anion
 Templating and Metalloligand Design
;
_journal_name_full 'Journal of the American Chemical Society'
_journal_page_first 15255
_journal_page_last 15268
_journal_paper_doi 10.1021/ja0645483
_journal_volume 128
_journal_year 2006
_chemical_formula_moiety
;
C44 H33 Ag Co N10, C4.20 H4.20 F1.80 Sb0.30, C6 H6, 0.32(F6 Sb), 0.38(F6 Sb)
;
_chemical_formula_sum 'C54.2 H43.2 Ag Co F6 N10 Sb'
_chemical_formula_weight 1237.14
_chemical_name_common MOF-Co/AgSbF~6~-1
_chemical_name_systematic
; 
 ? 
;
_space_group_IT_number 14
_symmetry_cell_setting monoclinic
_symmetry_space_group_name_Hall '-P 2ybc'
_symmetry_space_group_name_H-M 'P 1 21/c 1'
_atom_sites_solution_hydrogens geom
_atom_sites_solution_primary direct
_atom_sites_solution_secondary difmap
_audit_creation_method SHELXL-97
_cell_angle_alpha 90.00
_cell_angle_beta 109.8240(10)
_cell_angle_gamma 90.00
_cell_formula_units_Z 4
_cell_length_a 15.7911(14)
_cell_length_b 25.454(2)
_cell_length_c 16.3779(14)
_cell_measurement_reflns_used 8321
_cell_measurement_temperature 100(2)
_cell_measurement_theta_max 27.5
_cell_measurement_theta_min 2.34
_cell_volume 6192.9(9)
_computing_cell_refinement SMART
_computing_data_collection 'SMART 5.054 (Bruker, 2003)'
_computing_data_reduction 'SAINT 6.45A (Bruker, 2003)'
_computing_molecular_graphics 'SHELXTL 5.1 (Sheldrick, 1994)'
_computing_publication_material SHELXL97
_computing_structure_refinement 'SHELXL97 (Sheldrick, 1997)'
_computing_structure_solution 'SHELXS97 (Sheldrick, 1990)'
_diffrn_ambient_temperature 100(2)
_diffrn_detector_area_resol_mean 8.3
_diffrn_measured_fraction_theta_full 0.999
_diffrn_measured_fraction_theta_max 0.999
_diffrn_measurement_device_type 'Bruker APEX'
_diffrn_measurement_method \w
_diffrn_radiation_monochromator graphite
_diffrn_radiation_source 'fine-focus sealed tube'
_diffrn_radiation_type MoK\a
_diffrn_radiation_wavelength 0.71073
_diffrn_reflns_av_R_equivalents 0.0386
_diffrn_reflns_av_sigmaI/netI 0.0345
_diffrn_reflns_limit_h_max 19
_diffrn_reflns_limit_h_min -19
_diffrn_reflns_limit_k_max 31
_diffrn_reflns_limit_k_min -31
_diffrn_reflns_limit_l_max 20
_diffrn_reflns_limit_l_min -20
_diffrn_reflns_number 49135
_diffrn_reflns_theta_full 26.37
_diffrn_reflns_theta_max 26.37
_diffrn_reflns_theta_min 1.37
_diffrn_standards_number 0
_exptl_absorpt_coefficient_mu 1.069
_exptl_absorpt_correction_T_max 0.66779
_exptl_absorpt_correction_T_min 0.53602
_exptl_absorpt_correction_type multi-scan
_exptl_absorpt_process_details 'SADABS 2.10 (Sheldrick, 2004)'
_exptl_crystal_colour red
_exptl_crystal_density_diffrn 1.327
_exptl_crystal_description block
_exptl_crystal_F_000 2469.6
_exptl_crystal_size_max 0.53
_exptl_crystal_size_mid 0.50
_exptl_crystal_size_min 0.45
_platon_squeeze_details ' ?'
_refine_diff_density_max 1.975
_refine_diff_density_min -1.270
_refine_diff_density_rms 0.127
_refine_ls_extinction_method none
_refine_ls_goodness_of_fit_ref 1.042
_refine_ls_hydrogen_treatment constr
_refine_ls_matrix_type full
_refine_ls_number_parameters 757
_refine_ls_number_reflns 12651
_refine_ls_number_restraints 17
_refine_ls_restrained_S_all 1.044
_refine_ls_R_factor_all 0.0802
_refine_ls_R_factor_gt 0.0695
_refine_ls_shift/su_max 0.001
_refine_ls_shift/su_mean 0.000
_refine_ls_structure_factor_coef Fsqd
_refine_ls_weighting_details 'calc w=1/[\s^2^(Fo^2^)+(0.1094P)^2^+15.3597P] where P=(Fo^2^+2Fc^2^)/3'
_refine_ls_weighting_scheme calc
_refine_ls_wR_factor_gt 0.1902
_refine_ls_wR_factor_ref 0.1968
_reflns_number_gt 10297
_reflns_number_total 12651
_reflns_threshold_expression I>2\s(I)
_cod_data_source_file ja0645483rom20060627_113302_04.cif
_cod_data_source_block MOF-Co/AgSbF~6~-1
_cod_original_cell_volume 6193.0(9)
_cod_original_sg_symbol_H-M 'P 21/c'
_cod_original_formula_sum 'C54.20 H43.20 Ag Co F6 N10 Sb'
_cod_database_code 4111128

loop_
_symmetry_equiv_pos_as_xyz
'x, y, z'
'-x, y+1/2, -z+1/2'
'-x, -y, -z'
'x, -y-1/2, z-1/2'

loop_
_atom_site_label
_atom_site_type_symbol
_atom_site_fract_x
_atom_site_fract_y
_atom_site_fract_z
_atom_site_U_iso_or_equiv
_atom_site_adp_type
_atom_site_occupancy
_atom_site_symmetry_multiplicity
_atom_site_calc_flag
_atom_site_refinement_flags
_atom_site_disorder_assembly
_atom_site_disorder_group
Ag1 Ag 0.14291(2) 0.378865(19) 0.87946(2) 0.04861(15) Uani 1 1 d . . .
Co1 Co 0.51437(4) 0.35739(2) 0.49414(3) 0.02871(15) Uani 1 1 d . . .
C1 C 0.5677(3) 0.27769(19) 0.6329(3) 0.0354(10) Uani 1 1 d . . .
H1 H 0.6132 0.2638 0.6133 0.043 Uiso 1 1 calc R . .
C2 C 0.5516(3) 0.26046(19) 0.7080(3) 0.0387(10) Uani 1 1 d . . .
H2 H 0.5831 0.2336 0.7467 0.046 Uiso 1 1 calc R . .
C3 C 0.4818(3) 0.28990(19) 0.7142(3) 0.0363(10) Uani 1 1 d . . .
H3 H 0.4554 0.2875 0.7582 0.044 Uiso 1 1 calc R . .
C4 C 0.4560(3) 0.32493(17) 0.6418(3) 0.0302(9) Uani 1 1 d . . .
C5 C 0.3844(3) 0.36096(18) 0.6193(3) 0.0311(9) Uani 1 1 d . . .
C6 C 0.3600(3) 0.39317(17) 0.5466(3) 0.0307(9) Uani 1 1 d . . .
C7 C 0.2876(3) 0.42981(18) 0.5216(3) 0.0349(9) Uani 1 1 d . . .
H7 H 0.2445 0.4356 0.5494 0.042 Uiso 1 1 calc R . .
C8 C 0.2922(3) 0.45525(19) 0.4492(3) 0.0377(10) Uani 1 1 d . . .
H8 H 0.2529 0.4820 0.4171 0.045 Uiso 1 1 calc R . .
C9 C 0.3666(3) 0.43382(18) 0.4319(3) 0.0356(10) Uani 1 1 d . . .
H9 H 0.3854 0.4443 0.3851 0.043 Uiso 1 1 calc R . .
C10 C 0.3310(3) 0.36527(18) 0.6780(3) 0.0322(9) Uani 1 1 d . . .
C11 C 0.3631(3) 0.3931(2) 0.7552(3) 0.0411(11) Uani 1 1 d . . .
H11 H 0.4210 0.4089 0.7723 0.049 Uiso 1 1 calc R . .
C12 C 0.3112(3) 0.3975(2) 0.8065(3) 0.0435(11) Uani 1 1 d . . .
H12 H 0.3345 0.4165 0.8593 0.052 Uiso 1 1 calc R . .
C13 C 0.1979(3) 0.3495(2) 0.7119(3) 0.0436(12) Uani 1 1 d . . .
H13 H 0.1396 0.3343 0.6962 0.052 Uiso 1 1 calc R . .
C14 C 0.2464(3) 0.3426(2) 0.6567(3) 0.0402(11) Uani 1 1 d . . .
H14 H 0.2222 0.3227 0.6049 0.048 Uiso 1 1 calc R . .
C15 C 0.5595(3) 0.44353(19) 0.6209(3) 0.0363(10) Uani 1 1 d . . .
H15 H 0.4998 0.4569 0.6012 0.044 Uiso 1 1 calc R . .
C16 C 0.6282(3) 0.4616(2) 0.6957(3) 0.0410(11) Uani 1 1 d . . .
H16 H 0.6230 0.4879 0.7348 0.049 Uiso 1 1 calc R . .
C17 C 0.7038(3) 0.4336(2) 0.7009(3) 0.0426(11) Uani 1 1 d . . .
H17 H 0.7616 0.4372 0.7439 0.051 Uiso 1 1 calc R . .
C18 C 0.6796(3) 0.3981(2) 0.6303(3) 0.0368(10) Uani 1 1 d . . .
C19 C 0.7342(3) 0.3619(2) 0.6098(3) 0.0379(10) Uani 1 1 d . . .
C20 C 0.7071(3) 0.3253(2) 0.5425(3) 0.0374(10) Uani 1 1 d . . .
C21 C 0.7614(4) 0.2888(2) 0.5157(3) 0.0494(13) Uani 1 1 d . . .
H21 H 0.8250 0.2852 0.5397 0.059 Uiso 1 1 calc R . .
C22 C 0.7045(4) 0.2602(3) 0.4490(3) 0.0528(14) Uani 1 1 d . . .
H22 H 0.7209 0.2325 0.4184 0.063 Uiso 1 1 calc R . .
C23 C 0.6168(3) 0.2794(2) 0.4341(3) 0.0407(11) Uani 1 1 d . . .
H23 H 0.5643 0.2668 0.3903 0.049 Uiso 1 1 calc R . .
C24 C 0.8308(3) 0.3613(2) 0.6666(3) 0.0423(11) Uani 1 1 d . . .
C25 C 0.8646(4) 0.3236(3) 0.7294(4) 0.0650(18) Uani 1 1 d . . .
H25 H 0.8278 0.2951 0.7344 0.078 Uiso 1 1 calc R . .
C26 C 0.8890(3) 0.3992(3) 0.6592(4) 0.0592(16) Uani 1 1 d . . .
H26 H 0.8698 0.4247 0.6143 0.071 Uiso 1 1 calc R . .
C27 C 0.9522(4) 0.3276(3) 0.7850(4) 0.072(2) Uani 1 1 d . . .
H27 H 0.9743 0.3013 0.8283 0.087 Uiso 1 1 calc R . .
C28 C 0.9765(4) 0.4001(3) 0.7176(4) 0.0629(17) Uani 1 1 d . . .
H28 H 1.0164 0.4267 0.7118 0.075 Uiso 1 1 calc R . .
C29 C 0.3949(4) 0.2664(2) 0.4351(3) 0.0445(12) Uani 1 1 d . . .
H29 H 0.4129 0.2513 0.4914 0.053 Uiso 1 1 calc R . .
C30 C 0.3259(4) 0.2466(2) 0.3625(3) 0.0537(14) Uani 1 1 d . . .
H30 H 0.2902 0.2163 0.3610 0.064 Uiso 1 1 calc R . .
C31 C 0.3201(3) 0.2792(2) 0.2949(3) 0.0452(12) Uani 1 1 d . . .
H31 H 0.2785 0.2761 0.2375 0.054 Uiso 1 1 calc R . .
C32 C 0.3869(3) 0.31833(18) 0.3253(3) 0.0333(9) Uani 1 1 d . . .
C33 C 0.4097(3) 0.35818(19) 0.2789(3) 0.0322(9) Uani 1 1 d . A .
C34 C 0.4787(3) 0.39436(19) 0.3118(3) 0.0323(9) Uani 1 1 d . . .
C35 C 0.5102(3) 0.4321(2) 0.2655(3) 0.0401(10) Uani 1 1 d . . .
H35 H 0.4881 0.4379 0.2046 0.048 Uiso 1 1 calc R . .
C36 C 0.5795(3) 0.4588(2) 0.3261(3) 0.0404(10) Uani 1 1 d . . .
H36 H 0.6145 0.4865 0.3150 0.048 Uiso 1 1 calc R . .
C37 C 0.5882(3) 0.43677(19) 0.4083(3) 0.0368(10) Uani 1 1 d . . .
H37 H 0.6311 0.4477 0.4618 0.044 Uiso 1 1 calc R . .
C38 C 0.3526(3) 0.36322(19) 0.1858(3) 0.0344(10) Uani 1 1 d . . .
C39 C 0.2958(8) 0.4072(5) 0.1553(7) 0.041(2) Uani 0.50 1 d P A 1
H39 H 0.2946 0.4346 0.1944 0.049 Uiso 0.50 1 calc PR A 1
C40 C 0.2425(10) 0.4105(6) 0.0694(11) 0.050(4) Uani 0.50 1 d P A 1
H40 H 0.2073 0.4413 0.0498 0.060 Uiso 0.50 1 calc PR A 1
C41 C 0.3491(9) 0.3262(7) 0.1239(7) 0.056(4) Uani 0.50 1 d P A 1
H41 H 0.3870 0.2962 0.1386 0.068 Uiso 0.50 1 calc PR A 1
C42 C 0.2907(9) 0.3326(7) 0.0406(7) 0.058(4) Uani 0.50 1 d P A 1
H42 H 0.2882 0.3057 -0.0004 0.070 Uiso 0.50 1 calc PR A 1
C43 C 0.2671(9) 0.3825(9) 0.1676(7) 0.079(6) Uani 0.50 1 d P A 2
H43 H 0.2442 0.3912 0.2125 0.095 Uiso 0.50 1 calc PR A 2
C44 C 0.2144(10) 0.3890(10) 0.0788(10) 0.082(7) Uani 0.50 1 d P A 2
H44 H 0.1577 0.4059 0.0656 0.098 Uiso 0.50 1 calc PR A 2
C45 C 0.3819(7) 0.3483(4) 0.1174(7) 0.031(2) Uani 0.50 1 d P A 2
H45 H 0.4404 0.3341 0.1286 0.038 Uiso 0.50 1 calc PR A 2
C46 C 0.3240(8) 0.3548(5) 0.0339(7) 0.038(3) Uani 0.50 1 d P A 2
H46 H 0.3446 0.3458 -0.0125 0.046 Uiso 0.50 1 calc PR A 2
N1 N 0.5110(2) 0.31613(14) 0.5926(2) 0.0304(8) Uani 1 1 d . . .
N2 N 0.4074(2) 0.39686(15) 0.4898(2) 0.0304(7) Uani 1 1 d . . .
N3 N 0.2285(3) 0.37618(18) 0.7861(3) 0.0414(9) Uani 1 1 d . . .
N4 N 0.5885(2) 0.40550(15) 0.5812(2) 0.0323(8) Uani 1 1 d . . .
N5 N 0.6177(2) 0.31803(16) 0.4903(2) 0.0346(8) Uani 1 1 d . . .
N6 N 1.0063(3) 0.3653(2) 0.7812(3) 0.0522(12) Uani 1 1 d . . .
N7 N 0.4318(2) 0.30925(15) 0.4143(2) 0.0334(8) Uani 1 1 d . . .
N8 N 0.5286(2) 0.39903(15) 0.4004(2) 0.0325(8) Uani 1 1 d . . .
N9 N 0.2385(3) 0.37325(19) 0.0142(2) 0.0429(10) Uani 1 1 d . . .
Sb1 Sb 0.0000 0.5000 0.5000 0.0743(3) Uani 0.64 2 d SPD . .
F1 F 0.0787(6) 0.5569(4) 0.5335(6) 0.125(3) Uani 0.64 1 d PD . .
F2 F 0.0462(6) 0.4800(5) 0.4128(6) 0.136(4) Uani 0.64 1 d PD . .
F3 F 0.0807(5) 0.4554(3) 0.5802(5) 0.099(2) Uani 0.64 1 d PD . .
Sb2 Sb 0.5000 0.5000 1.0000 0.0732(3) Uani 0.76 2 d SPD . .
F4 F 0.4889(10) 0.4771(5) 0.8903(5) 0.213(7) Uani 0.76 1 d PD . .
F5 F 0.4271(11) 0.4515(6) 1.0188(7) 0.270(10) Uani 0.76 1 d PD . .
F6 F 0.4178(16) 0.5502(9) 0.9685(13) 0.387(17) Uani 0.76 1 d PD . .
Sb3 Sb 0.03258(8) 0.27238(6) 0.04825(8) 0.0495(3) Uani 0.30 1 d PD B 3
F7 F -0.0826(10) 0.2824(9) -0.0255(16) 0.204(16) Uani 0.30 1 d PD B 3
F8 F 0.1485(10) 0.2647(8) 0.1227(12) 0.127(8) Uani 0.30 1 d PD B 3
F9 F 0.0063(12) 0.2078(11) 0.079(2) 0.27(3) Uani 0.30 1 d PD B 3
F10 F 0.0375(18) 0.3415(10) 0.011(2) 0.26(2) Uani 0.30 1 d PD B 3
F11 F 0.064(2) 0.2497(17) -0.0392(13) 0.49(7) Uani 0.30 1 d PD B 3
F12 F 0.004(2) 0.2998(15) 0.1391(15) 0.33(3) Uani 0.30 1 d PD B 3
N10 N 0.1383(11) 0.4784(5) 0.8777(10) 0.190(7) Uani 1 1 d . . .
C47 C 0.1626(10) 0.5010(6) 0.8218(12) 0.172(8) Uani 1 1 d . . .
C48 C 0.2010 0.5248 0.7521 0.213 Uani 1 1 d . . .
H48A H 0.2669 0.5236 0.7747 0.319 Uiso 1 1 d . . .
H48B H 0.1809 0.5613 0.7400 0.319 Uiso 1 1 d . . .
H48C H 0.1787 0.5042 0.6985 0.319 Uiso 1 1 d . . .
C49 C 0.3230(8) 0.6465(4) 0.8088(6) 0.098(3) Uani 1 1 d . . .
H49 H 0.3836 0.6347 0.8319 0.118 Uiso 1 1 calc R . .
C50 C 0.2811(7) 0.6509(3) 0.7219(6) 0.086(2) Uani 1 1 d . . .
H50 H 0.3141 0.6433 0.6844 0.104 Uiso 1 1 calc R . .
C51 C 0.1922(6) 0.6660(3) 0.6859(6) 0.086(2) Uani 1 1 d . . .
H51 H 0.1634 0.6672 0.6247 0.104 Uiso 1 1 calc R . .
C52 C 0.1457(9) 0.6793(4) 0.7414(10) 0.119(4) Uani 1 1 d . . .
H52 H 0.0848 0.6907 0.7190 0.142 Uiso 1 1 calc R . .
C53 C 0.1899(11) 0.6756(5) 0.8298(10) 0.134(5) Uani 1 1 d . . .
H53 H 0.1588 0.6846 0.8684 0.160 Uiso 1 1 calc R . .
C54 C 0.2764(10) 0.6594(5) 0.8626(7) 0.114(4) Uani 1 1 d . . .
H54 H 0.3051 0.6570 0.9236 0.137 Uiso 1 1 calc R . .
C55 C 0.0710(8) 0.1554(4) -0.0540(8) 0.143(7) Uani 0.70 1 d PG C 4
H55 H 0.0656 0.1202 -0.0744 0.171 Uiso 0.70 1 calc PR C 4
C56 C 0.1264(7) 0.1905(5) -0.0772(7) 0.238(18) Uani 0.70 1 d PG C 4
H56 H 0.1589 0.1793 -0.1133 0.286 Uiso 0.70 1 calc PR C 4
C57 C 0.1343(6) 0.2420(4) -0.0473(8) 0.157(10) Uani 0.70 1 d PG C 4
H57 H 0.1722 0.2660 -0.0631 0.188 Uiso 0.70 1 calc PR C 4
C58 C 0.0867(7) 0.2584(4) 0.0056(9) 0.147(9) Uani 0.70 1 d PG C 4
H58 H 0.0921 0.2936 0.0260 0.176 Uiso 0.70 1 calc PR C 4
C59 C 0.0313(6) 0.2233(6) 0.0287(7) 0.129(7) Uani 0.70 1 d PG C 4
H59 H -0.0012 0.2346 0.0649 0.155 Uiso 0.70 1 calc PR C 4
C60 C 0.0234(7) 0.1718(5) -0.0011(8) 0.178(14) Uani 0.70 1 d PG C 4
H60 H -0.0145 0.1479 0.0147 0.213 Uiso 0.70 1 calc PR C 4

loop_
_atom_site_aniso_label
_atom_site_aniso_U_11
_atom_site_aniso_U_22
_atom_site_aniso_U_33
_atom_site_aniso_U_23
_atom_site_aniso_U_13
_atom_site_aniso_U_12
Ag1 0.0274(2) 0.0908(3) 0.02057(18) 0.00649(17) -0.00112(14) 0.00156(17)
Co1 0.0247(3) 0.0401(3) 0.0164(3) -0.0012(2) 0.0005(2) -0.0013(2)
C1 0.034(2) 0.046(3) 0.024(2) -0.0018(18) 0.0071(17) 0.0037(19)
C2 0.043(3) 0.043(3) 0.026(2) 0.0060(19) 0.0066(19) 0.006(2)
C3 0.038(2) 0.048(3) 0.0224(19) 0.0022(18) 0.0089(17) 0.002(2)
C4 0.029(2) 0.036(2) 0.0210(18) -0.0014(16) 0.0025(16) -0.0001(17)
C5 0.0235(19) 0.042(2) 0.0231(19) -0.0008(17) 0.0016(15) -0.0078(17)
C6 0.0253(19) 0.037(2) 0.026(2) -0.0029(17) 0.0031(16) -0.0012(17)
C7 0.025(2) 0.044(3) 0.030(2) -0.0001(19) 0.0022(17) 0.0020(18)
C8 0.031(2) 0.042(3) 0.032(2) 0.0018(19) -0.0010(18) 0.0039(19)
C9 0.033(2) 0.043(3) 0.026(2) 0.0030(18) 0.0019(17) -0.0028(19)
C10 0.030(2) 0.038(2) 0.025(2) 0.0019(17) 0.0045(17) 0.0027(17)
C11 0.035(2) 0.049(3) 0.039(3) -0.007(2) 0.011(2) -0.008(2)
C12 0.041(3) 0.056(3) 0.033(2) -0.010(2) 0.012(2) -0.004(2)
C13 0.031(2) 0.071(4) 0.027(2) -0.002(2) 0.0065(18) -0.003(2)
C14 0.030(2) 0.059(3) 0.026(2) -0.001(2) 0.0033(17) -0.003(2)
C15 0.033(2) 0.045(3) 0.025(2) -0.0018(18) 0.0017(17) -0.0038(19)
C16 0.050(3) 0.043(3) 0.022(2) -0.0057(18) 0.0019(19) -0.005(2)
C17 0.038(2) 0.059(3) 0.0193(19) -0.001(2) -0.0042(17) -0.006(2)
C18 0.029(2) 0.052(3) 0.0209(19) 0.0019(18) -0.0031(16) -0.0052(19)
C19 0.027(2) 0.057(3) 0.023(2) 0.0037(19) -0.0006(17) 0.0005(19)
C20 0.031(2) 0.056(3) 0.023(2) 0.0017(19) 0.0052(17) 0.004(2)
C21 0.038(3) 0.075(4) 0.034(2) 0.002(2) 0.011(2) 0.014(2)
C22 0.048(3) 0.077(4) 0.034(3) -0.012(2) 0.014(2) 0.012(3)
C23 0.040(2) 0.055(3) 0.024(2) -0.007(2) 0.0064(18) 0.002(2)
C24 0.030(2) 0.062(3) 0.025(2) 0.003(2) -0.0050(18) 0.004(2)
C25 0.044(3) 0.073(4) 0.055(3) 0.023(3) -0.012(3) -0.009(3)
C26 0.029(2) 0.089(4) 0.047(3) 0.029(3) -0.004(2) -0.004(3)
C27 0.047(3) 0.089(5) 0.055(4) 0.031(3) -0.016(3) -0.003(3)
C28 0.032(3) 0.092(5) 0.053(3) 0.029(3) -0.001(2) -0.010(3)
C29 0.055(3) 0.047(3) 0.028(2) -0.004(2) 0.009(2) -0.012(2)
C30 0.065(3) 0.060(3) 0.032(2) -0.008(2) 0.012(2) -0.028(3)
C31 0.045(3) 0.060(3) 0.024(2) -0.009(2) 0.0031(19) -0.016(2)
C32 0.030(2) 0.048(3) 0.0166(18) -0.0041(17) 0.0009(16) -0.0032(18)
C33 0.0231(19) 0.050(3) 0.0185(18) -0.0024(17) 0.0001(15) 0.0050(18)
C34 0.0229(19) 0.050(3) 0.0175(18) 0.0014(17) -0.0013(15) 0.0012(18)
C35 0.037(2) 0.054(3) 0.029(2) 0.008(2) 0.0104(19) 0.003(2)
C36 0.035(2) 0.051(3) 0.035(2) 0.004(2) 0.0120(19) -0.005(2)
C37 0.028(2) 0.050(3) 0.029(2) -0.0027(19) 0.0045(17) -0.0053(19)
C38 0.027(2) 0.050(3) 0.021(2) 0.0011(18) 0.0013(16) 0.0013(19)
C39 0.042(6) 0.052(6) 0.017(5) -0.003(4) -0.006(4) 0.002(5)
C40 0.038(8) 0.049(7) 0.041(8) -0.003(5) -0.015(6) 0.007(5)
C41 0.053(8) 0.088(11) 0.024(5) -0.005(6) 0.007(5) 0.029(7)
C42 0.048(8) 0.099(12) 0.023(5) -0.014(6) 0.007(5) 0.035(8)
C43 0.038(7) 0.19(2) 0.016(5) 0.024(8) 0.016(5) 0.039(9)
C44 0.028(8) 0.18(2) 0.024(6) 0.006(11) -0.004(6) 0.036(10)
C45 0.018(4) 0.049(6) 0.024(4) 0.009(4) 0.004(4) 0.001(4)
C46 0.028(5) 0.057(7) 0.028(5) 0.008(4) 0.009(4) -0.003(5)
N1 0.0276(17) 0.040(2) 0.0184(15) -0.0016(14) 0.0018(13) 0.0025(15)
N2 0.0255(17) 0.039(2) 0.0224(16) -0.0011(14) 0.0028(13) -0.0018(15)
N3 0.032(2) 0.062(3) 0.0279(19) -0.0001(17) 0.0073(16) 0.0022(18)
N4 0.0259(17) 0.044(2) 0.0200(16) -0.0007(15) -0.0009(13) -0.0026(15)
N5 0.0291(18) 0.052(2) 0.0185(16) -0.0007(15) 0.0031(14) 0.0023(16)
N6 0.029(2) 0.085(3) 0.029(2) 0.015(2) -0.0081(16) -0.003(2)
N7 0.0335(19) 0.044(2) 0.0177(16) 0.0001(15) 0.0021(14) -0.0049(16)
N8 0.0267(17) 0.047(2) 0.0188(16) -0.0013(15) 0.0013(13) -0.0051(15)
N9 0.0280(19) 0.078(3) 0.0176(17) 0.0051(18) 0.0004(15) 0.0019(19)
Sb1 0.0580(6) 0.1069(9) 0.0626(6) 0.0065(6) 0.0265(5) -0.0153(5)
F1 0.128(7) 0.121(7) 0.113(7) -0.010(5) 0.024(6) -0.057(6)
F2 0.108(7) 0.215(11) 0.098(6) 0.039(7) 0.053(5) 0.049(7)
F3 0.078(5) 0.125(6) 0.094(5) 0.026(5) 0.032(4) 0.001(4)
Sb2 0.0885(6) 0.0826(6) 0.0339(4) -0.0004(3) 0.0015(4) -0.0460(5)
F4 0.347(16) 0.222(11) 0.071(5) -0.056(6) 0.074(7) -0.180(12)
F5 0.39(2) 0.298(15) 0.124(8) -0.057(9) 0.095(11) -0.281(16)
F6 0.46(3) 0.48(3) 0.30(2) 0.19(2) 0.23(2) 0.35(3)
Sb3 0.0313(6) 0.0613(8) 0.0492(7) 0.0128(6) 0.0048(5) -0.0051(5)
F7 0.045(8) 0.23(3) 0.27(3) 0.18(2) -0.042(12) -0.040(12)
F8 0.079(11) 0.129(14) 0.124(15) 0.038(12) -0.029(10) -0.035(10)
F9 0.037(9) 0.30(4) 0.42(6) 0.30(4) 0.004(18) -0.009(15)
F10 0.17(2) 0.22(3) 0.30(4) 0.15(3) -0.05(2) -0.15(2)
F11 0.43(8) 0.69(13) 0.15(3) -0.21(5) -0.15(4) 0.44(9)
F12 0.29(4) 0.58(9) 0.21(3) 0.13(4) 0.21(4) 0.20(5)
N10 0.233(16) 0.118(9) 0.191(14) 0.077(9) 0.033(12) 0.026(9)
C47 0.124(10) 0.108(9) 0.191(16) -0.036(9) -0.069(10) 0.040(8)
C48 0.173 0.134 0.343 0.122 0.103 -0.017
C49 0.119(8) 0.091(6) 0.082(6) 0.003(5) 0.031(6) -0.042(5)
C50 0.106(7) 0.070(5) 0.099(6) 0.004(4) 0.055(6) -0.012(4)
C51 0.099(6) 0.085(5) 0.084(5) 0.010(4) 0.043(5) 0.007(5)
C52 0.128(9) 0.093(7) 0.154(11) -0.003(7) 0.072(9) 0.020(6)
C53 0.170(13) 0.121(9) 0.147(12) -0.058(8) 0.103(11) -0.014(9)
C54 0.159(11) 0.110(8) 0.078(6) -0.014(6) 0.047(7) -0.036(8)
C55 0.129(14) 0.170(16) 0.100(11) 0.033(11) 0.001(10) -0.063(13)
C56 0.155(16) 0.187(19) 0.22(2) 0.140(18) -0.133(16) -0.121(16)
C57 0.043(7) 0.169(18) 0.24(2) 0.102(17) 0.018(10) 0.018(9)
C58 0.045(7) 0.116(12) 0.23(2) 0.052(14) -0.016(11) -0.020(8)
C59 0.063(8) 0.22(2) 0.094(11) 0.020(14) 0.013(8) -0.025(12)
C60 0.075(11) 0.28(3) 0.16(2) 0.11(2) 0.023(12) -0.044(16)

loop_
_atom_type_symbol
_atom_type_description
_atom_type_scat_dispersion_real
_atom_type_scat_dispersion_imag
_atom_type_scat_source
C C 0.0033 0.0016 'International Tables Vol C Tables 4.2.6.8 and 6.1.1.4'
H H 0.0000 0.0000 'International Tables Vol C Tables 4.2.6.8 and 6.1.1.4'
N N 0.0061 0.0033 'International Tables Vol C Tables 4.2.6.8 and 6.1.1.4'
F F 0.0171 0.0103 'International Tables Vol C Tables 4.2.6.8 and 6.1.1.4'
Co Co 0.3494 0.9721 'International Tables Vol C Tables 4.2.6.8 and 6.1.1.4'
Ag Ag -0.8971 1.1015 'International Tables Vol C Tables 4.2.6.8 and 6.1.1.4'
Sb Sb -0.5866 1.5461 'International Tables Vol C Tables 4.2.6.8 and 6.1.1.4'

loop_
_geom_angle_atom_site_label_1
_geom_angle_atom_site_label_2
_geom_angle_atom_site_label_3
_geom_angle
_geom_angle_site_symmetry_1
_geom_angle_site_symmetry_3
N9 Ag1 N6 150.59(16) 1_556 1_455
N9 Ag1 N3 107.31(14) 1_556 .
N6 Ag1 N3 98.83(16) 1_455 .
N9 Ag1 N10 94.8(4) 1_556 .
N6 Ag1 N10 97.4(4) 1_455 .
N3 Ag1 N10 92.4(4) . .
N5 Co1 N7 91.88(16) . .
N5 Co1 N1 90.45(15) . .
N7 Co1 N1 90.94(15) . .
N5 Co1 N8 86.08(16) . .
N7 Co1 N8 92.51(15) . .
N1 Co1 N8 175.19(15) . .
N5 Co1 N4 92.58(16) . .
N7 Co1 N4 173.91(16) . .
N1 Co1 N4 84.89(15) . .
N8 Co1 N4 91.92(15) . .
N5 Co1 N2 176.24(14) . .
N7 Co1 N2 85.66(16) . .
N1 Co1 N2 92.42(15) . .
N8 Co1 N2 91.19(15) . .
N4 Co1 N2 90.08(15) . .
N1 C1 C2 111.8(4) . .
N1 C1 H1 124.1 . .
C2 C1 H1 124.1 . .
C3 C2 C1 106.4(4) . .
C3 C2 H2 126.8 . .
C1 C2 H2 126.8 . .
C2 C3 C4 107.0(4) . .
C2 C3 H3 126.5 . .
C4 C3 H3 126.5 . .
N1 C4 C5 124.0(4) . .
N1 C4 C3 108.8(4) . .
C5 C4 C3 127.1(4) . .
C6 C5 C4 125.2(4) . .
C6 C5 C10 117.3(4) . .
C4 C5 C10 117.6(4) . .
N2 C6 C5 124.1(4) . .
N2 C6 C7 109.1(4) . .
C5 C6 C7 126.6(4) . .
C8 C7 C6 106.5(4) . .
C8 C7 H7 126.7 . .
C6 C7 H7 126.7 . .
C7 C8 C9 106.4(4) . .
C7 C8 H8 126.8 . .
C9 C8 H8 126.8 . .
N2 C9 C8 111.4(4) . .
N2 C9 H9 124.3 . .
C8 C9 H9 124.3 . .
C11 C10 C14 117.6(4) . .
C11 C10 C5 121.1(4) . .
C14 C10 C5 121.2(4) . .
C12 C11 C10 119.6(4) . .
C12 C11 H11 120.2 . .
C10 C11 H11 120.2 . .
N3 C12 C11 123.3(4) . .
N3 C12 H12 118.3 . .
C11 C12 H12 118.3 . .
N3 C13 C14 123.5(5) . .
N3 C13 H13 118.3 . .
C14 C13 H13 118.3 . .
C13 C14 C10 119.0(4) . .
C13 C14 H14 120.5 . .
C10 C14 H14 120.5 . .
N4 C15 C16 111.8(4) . .
N4 C15 H15 124.1 . .
C16 C15 H15 124.1 . .
C17 C16 C15 106.4(4) . .
C17 C16 H16 126.8 . .
C15 C16 H16 126.8 . .
C16 C17 C18 107.1(4) . .
C16 C17 H17 126.5 . .
C18 C17 H17 126.5 . .
C19 C18 N4 123.7(4) . .
C19 C18 C17 127.4(4) . .
N4 C18 C17 108.9(4) . .
C18 C19 C20 126.1(4) . .
C18 C19 C24 116.5(4) . .
C20 C19 C24 117.4(4) . .
N5 C20 C19 123.3(4) . .
N5 C20 C21 108.3(4) . .
C19 C20 C21 128.4(4) . .
C22 C21 C20 106.9(4) . .
C22 C21 H21 126.5 . .
C20 C21 H21 126.5 . .
C21 C22 C23 107.0(5) . .
C21 C22 H22 126.5 . .
C23 C22 H22 126.5 . .
N5 C23 C22 110.8(4) . .
N5 C23 H23 124.6 . .
C22 C23 H23 124.6 . .
C26 C24 C25 117.2(5) . .
C26 C24 C19 120.9(4) . .
C25 C24 C19 121.9(5) . .
C24 C25 C27 119.4(6) . .
C24 C25 H25 120.3 . .
C27 C25 H25 120.3 . .
C24 C26 C28 119.5(5) . .
C24 C26 H26 120.2 . .
C28 C26 H26 120.2 . .
N6 C27 C25 123.5(6) . .
N6 C27 H27 118.3 . .
C25 C27 H27 118.3 . .
N6 C28 C26 122.4(5) . .
N6 C28 H28 118.8 . .
C26 C28 H28 118.8 . .
N7 C29 C30 111.0(4) . .
N7 C29 H29 124.5 . .
C30 C29 H29 124.5 . .
C31 C30 C29 106.7(5) . .
C31 C30 H30 126.6 . .
C29 C30 H30 126.6 . .
C30 C31 C32 107.9(4) . .
C30 C31 H31 126.1 . .
C32 C31 H31 126.1 . .
C33 C32 N7 123.7(4) . .
C33 C32 C31 128.6(4) . .
N7 C32 C31 107.6(4) . .
C32 C33 C34 126.0(4) . .
C32 C33 C38 116.4(4) . .
C34 C33 C38 117.5(4) . .
C33 C34 N8 123.3(4) . .
C33 C34 C35 128.0(4) . .
N8 C34 C35 108.7(4) . .
C36 C35 C34 106.6(4) . .
C36 C35 H35 126.7 . .
C34 C35 H35 126.7 . .
C35 C36 C37 106.6(4) . .
C35 C36 H36 126.7 . .
C37 C36 H36 126.7 . .
N8 C37 C36 110.9(4) . .
N8 C37 H37 124.5 . .
C36 C37 H37 124.5 . .
C43 C38 C41 107.2(10) . .
C43 C38 C45 119.4(7) . .
C41 C38 C45 33.4(7) . .
C43 C38 C39 35.0(8) . .
C41 C38 C39 114.9(7) . .
C45 C38 C39 105.9(7) . .
C43 C38 C33 117.5(6) . .
C41 C38 C33 123.8(6) . .
C45 C38 C33 123.1(5) . .
C39 C38 C33 121.3(6) . .
C40 C39 C38 120.3(11) . .
C40 C39 H39 119.9 . .
C38 C39 H39 119.9 . .
N9 C40 C39 122.4(13) . .
N9 C40 H40 118.8 . .
C39 C40 H40 118.8 . .
C38 C41 C42 119.9(11) . .
C38 C41 H41 120.1 . .
C42 C41 H41 120.1 . .
N9 C42 C41 124.0(12) . .
N9 C42 H42 118.0 . .
C41 C42 H42 118.0 . .
C38 C43 C44 117.2(11) . .
C38 C43 H43 121.4 . .
C44 C43 H43 121.4 . .
N9 C44 C43 124.4(13) . .
N9 C44 H44 117.8 . .
C43 C44 H44 117.8 . .
C46 C45 C38 118.3(9) . .
C46 C45 H45 120.8 . .
C38 C45 H45 120.8 . .
N9 C46 C45 123.3(10) . .
N9 C46 H46 118.4 . .
C45 C46 H46 118.4 . .
C1 N1 C4 106.0(3) . .
C1 N1 Co1 127.2(3) . .
C4 N1 Co1 126.4(3) . .
C9 N2 C6 106.5(4) . .
C9 N2 Co1 126.4(3) . .
C6 N2 Co1 127.0(3) . .
C13 N3 C12 117.0(4) . .
C13 N3 Ag1 119.7(3) . .
C12 N3 Ag1 123.2(3) . .
C15 N4 C18 105.9(4) . .
C15 N4 Co1 126.5(3) . .
C18 N4 Co1 125.6(3) . .
C23 N5 C20 106.9(4) . .
C23 N5 Co1 126.0(3) . .
C20 N5 Co1 127.0(3) . .
C27 N6 C28 117.8(5) . .
C27 N6 Ag1 124.6(4) . 1_655
C28 N6 Ag1 117.5(4) . 1_655
C29 N7 C32 106.8(4) . .
C29 N7 Co1 126.7(3) . .
C32 N7 Co1 125.6(3) . .
C37 N8 C34 107.2(4) . .
C37 N8 Co1 126.1(3) . .
C34 N8 Co1 126.7(3) . .
C40 N9 C44 33.7(10) . .
C40 N9 C42 118.3(9) . .
C44 N9 C42 107.5(11) . .
C40 N9 C46 106.2(9) . .
C44 N9 C46 117.0(9) . .
C42 N9 C46 35.0(8) . .
C40 N9 Ag1 120.2(7) . 1_554
C44 N9 Ag1 120.1(7) . 1_554
C42 N9 Ag1 121.5(6) . 1_554
C46 N9 Ag1 122.9(5) . 1_554
F1 Sb1 F1 180.000(1) . 3_566
F1 Sb1 F3 92.1(4) . .
F1 Sb1 F3 87.9(4) 3_566 .
F1 Sb1 F3 87.9(4) . 3_566
F1 Sb1 F3 92.1(4) 3_566 3_566
F3 Sb1 F3 180.000(2) . 3_566
F1 Sb1 F2 87.6(5) . 3_566
F1 Sb1 F2 92.4(5) 3_566 3_566
F3 Sb1 F2 88.7(4) . 3_566
F3 Sb1 F2 91.3(4) 3_566 3_566
F1 Sb1 F2 92.4(5) . .
F1 Sb1 F2 87.6(5) 3_566 .
F3 Sb1 F2 91.3(4) . .
F3 Sb1 F2 88.7(4) 3_566 .
F2 Sb1 F2 180.000(2) 3_566 .
F6 Sb2 F6 180.000(9) 3_667 .
F6 Sb2 F5 84.4(10) 3_667 .
F6 Sb2 F5 95.6(10) . .
F6 Sb2 F5 95.6(10) 3_667 3_667
F6 Sb2 F5 84.4(10) . 3_667
F5 Sb2 F5 180.0(7) . 3_667
F6 Sb2 F4 97.3(8) 3_667 3_667
F6 Sb2 F4 82.7(8) . 3_667
F5 Sb2 F4 84.5(4) . 3_667
F5 Sb2 F4 95.5(4) 3_667 3_667
F6 Sb2 F4 82.7(8) 3_667 .
F6 Sb2 F4 97.3(8) . .
F5 Sb2 F4 95.5(4) . .
F5 Sb2 F4 84.5(4) 3_667 .
F4 Sb2 F4 180.000(2) 3_667 .
F11 Sb3 F9 94.7(16) . .
F11 Sb3 F7 90.0(11) . .
F9 Sb3 F7 92.3(9) . .
F11 Sb3 F12 176.3(17) . .
F9 Sb3 F12 88.7(13) . .
F7 Sb3 F12 91.3(12) . .
F11 Sb3 F8 90.8(10) . .
F9 Sb3 F8 89.4(8) . .
F7 Sb3 F8 178.1(10) . .
F12 Sb3 F8 87.9(11) . .
F11 Sb3 F10 89.4(14) . .
F9 Sb3 F10 169.7(11) . .
F7 Sb3 F10 78.2(10) . .
F12 Sb3 F10 87.5(14) . .
F8 Sb3 F10 100.0(10) . .
C47 N10 Ag1 117.1(13) . .
N10 C47 C48 173.8(14) . .
C47 C48 H48A 109.6 . .
C47 C48 H48B 109.4 . .
H48A C48 H48B 109.5 . .
C47 C48 H48C 109.4 . .
H48A C48 H48C 109.5 . .
H48B C48 H48C 109.5 . .
C50 C49 C54 118.6(11) . .
C50 C49 H49 120.7 . .
C54 C49 H49 120.7 . .
C49 C50 C51 122.3(9) . .
C49 C50 H50 118.8 . .
C51 C50 H50 118.8 . .
C50 C51 C52 118.4(10) . .
C50 C51 H51 120.8 . .
C52 C51 H51 120.8 . .
C53 C52 C51 118.5(11) . .
C53 C52 H52 120.7 . .
C51 C52 H52 120.7 . .
C54 C53 C52 121.4(11) . .
C54 C53 H53 119.3 . .
C52 C53 H53 119.3 . .
C53 C54 C49 120.7(11) . .
C53 C54 H54 119.6 . .
C49 C54 H54 119.6 . .
C56 C55 C60 120.0 . .
C56 C55 H55 120.0 . .
C60 C55 H55 120.0 . .
C55 C56 C57 120.0 . .
C55 C56 H56 120.0 . .
C57 C56 H56 120.0 . .
C56 C57 C58 120.0 . .
C56 C57 H57 120.0 . .
C58 C57 H57 120.0 . .
C59 C58 C57 120.0 . .
C59 C58 H58 120.0 . .
C57 C58 H58 120.0 . .
C58 C59 C60 120.0 . .
C58 C59 H59 120.0 . .
C60 C59 H59 120.0 . .
C59 C60 C55 120.0 . .
C59 C60 H60 120.0 . .
C55 C60 H60 120.0 . .

loop_
_geom_bond_atom_site_label_1
_geom_bond_atom_site_label_2
_geom_bond_distance
_geom_bond_site_symmetry_2
Ag1 N9 2.216(4) 1_556
Ag1 N6 2.237(4) 1_455
Ag1 N3 2.361(4) .
Ag1 N10 2.534(13) .
Co1 N5 1.935(4) .
Co1 N7 1.938(4) .
Co1 N1 1.940(4) .
Co1 N8 1.940(4) .
Co1 N4 1.942(4) .
Co1 N2 1.946(4) .
C1 N1 1.339(6) .
C1 C2 1.407(6) .
C1 H1 0.9500 .
C2 C3 1.364(7) .
C2 H2 0.9500 .
C3 C4 1.427(6) .
C3 H3 0.9500 .
C4 N1 1.390(6) .
C4 C5 1.404(6) .
C5 C6 1.388(6) .
C5 C10 1.482(6) .
C6 N2 1.382(6) .
C6 C7 1.424(6) .
C7 C8 1.374(7) .
C7 H7 0.9500 .
C8 C9 1.408(7) .
C8 H8 0.9500 .
C9 N2 1.336(6) .
C9 H9 0.9500 .
C10 C11 1.387(6) .
C10 C14 1.387(6) .
C11 C12 1.363(7) .
C11 H11 0.9500 .
C12 N3 1.347(6) .
C12 H12 0.9500 .
C13 N3 1.332(6) .
C13 C14 1.380(7) .
C13 H13 0.9500 .
C14 H14 0.9500 .
C15 N4 1.331(6) .
C15 C16 1.410(6) .
C15 H15 0.9500 .
C16 C17 1.368(7) .
C16 H16 0.9500 .
C17 C18 1.415(7) .
C17 H17 0.9500 .
C18 C19 1.380(7) .
C18 N4 1.401(5) .
C19 C20 1.395(7) .
C19 C24 1.493(6) .
C20 N5 1.392(6) .
C20 C21 1.429(7) .
C21 C22 1.367(8) .
C21 H21 0.9500 .
C22 C23 1.410(7) .
C22 H22 0.9500 .
C23 N5 1.342(6) .
C23 H23 0.9500 .
C24 C26 1.366(8) .
C24 C25 1.374(7) .
C25 C27 1.379(8) .
C25 H25 0.9500 .
C26 C28 1.388(7) .
C26 H26 0.9500 .
C27 N6 1.302(8) .
C27 H27 0.9500 .
C28 N6 1.326(7) .
C28 H28 0.9500 .
C29 N7 1.334(6) .
C29 C30 1.406(7) .
C29 H29 0.9500 .
C30 C31 1.362(7) .
C30 H30 0.9500 .
C31 C32 1.414(6) .
C31 H31 0.9500 .
C32 C33 1.385(7) .
C32 N7 1.407(5) .
C33 C34 1.388(6) .
C33 C38 1.491(5) .
C34 N8 1.402(5) .
C34 C35 1.415(7) .
C35 C36 1.381(7) .
C35 H35 0.9500 .
C36 C37 1.421(6) .
C36 H36 0.9500 .
C37 N8 1.320(6) .
C37 H37 0.9500 .
C38 C43 1.371(13) .
C38 C41 1.371(14) .
C38 C45 1.401(12) .
C38 C39 1.415(12) .
C39 C40 1.375(19) .
C39 H39 0.9500 .
C40 N9 1.297(16) .
C40 H40 0.9500 .
C41 C42 1.373(16) .
C41 H41 0.9500 .
C42 N9 1.303(14) .
C42 H42 0.9500 .
C43 C44 1.419(19) .
C43 H43 0.9500 .
C44 N9 1.301(18) .
C44 H44 0.9500 .
C45 C46 1.374(15) .
C45 H45 0.9500 .
C46 N9 1.361(12) .
C46 H46 0.9500 .
N6 Ag1 2.237(4) 1_655
N9 Ag1 2.216(4) 1_554
Sb1 F1 1.867(7) .
Sb1 F1 1.867(7) 3_566
Sb1 F3 1.872(7) .
Sb1 F3 1.872(7) 3_566
Sb1 F2 1.880(8) 3_566
Sb1 F2 1.880(8) .
Sb2 F6 1.769(12) 3_667
Sb2 F6 1.769(12) .
Sb2 F5 1.783(8) .
Sb2 F5 1.783(8) 3_667
Sb2 F4 1.840(7) 3_667
Sb2 F4 1.840(7) .
Sb3 F11 1.764(16) .
Sb3 F9 1.81(2) .
Sb3 F7 1.828(14) .
Sb3 F12 1.830(15) .
Sb3 F8 1.834(15) .
Sb3 F10 1.87(2) .
N10 C47 1.25(2) .
C47 C48 1.58(3) .
C48 H48A 0.9800 .
C48 H48B 0.9800 .
C48 H48C 0.9800 .
C49 C50 1.356(13) .
C49 C54 1.366(15) .
C49 H49 0.9500 .
C50 C51 1.381(12) .
C50 H50 0.9500 .
C51 C52 1.390(14) .
C51 H51 0.9500 .
C52 C53 1.381(18) .
C52 H52 0.9500 .
C53 C54 1.351(17) .
C53 H53 0.9500 .
C54 H54 0.9500 .
C55 C56 1.3900 .
C55 C60 1.3900 .
C55 H55 0.9500 .
C56 C57 1.3900 .
C56 H56 0.9500 .
C57 C58 1.3900 .
C57 H57 0.9500 .
C58 C59 1.3900 .
C58 H58 0.9500 .
C59 C60 1.3900 .
C59 H59 0.9500 .
C60 H60 0.9500 .

loop_
_geom_torsion_atom_site_label_1
_geom_torsion_atom_site_label_2
_geom_torsion_atom_site_label_3
_geom_torsion_atom_site_label_4
_geom_torsion
_geom_torsion_site_symmetry_1
_geom_torsion_site_symmetry_4
N1 C1 C2 C3 -0.2(6) . .
C1 C2 C3 C4 0.2(5) . .
C2 C3 C4 N1 -0.1(5) . .
C2 C3 C4 C5 176.9(4) . .
N1 C4 C5 C6 -1.3(7) . .
C3 C4 C5 C6 -177.8(4) . .
N1 C4 C5 C10 179.1(4) . .
C3 C4 C5 C10 2.6(7) . .
C4 C5 C6 N2 -5.1(7) . .
C10 C5 C6 N2 174.5(4) . .
C4 C5 C6 C7 179.6(4) . .
C10 C5 C6 C7 -0.8(7) . .
N2 C6 C7 C8 0.2(5) . .
C5 C6 C7 C8 176.1(4) . .
C6 C7 C8 C9 -0.1(5) . .
C7 C8 C9 N2 0.0(5) . .
C6 C5 C10 C11 -101.7(5) . .
C4 C5 C10 C11 78.0(6) . .
C6 C5 C10 C14 77.0(6) . .
C4 C5 C10 C14 -103.4(5) . .
C14 C10 C11 C12 -0.5(7) . .
C5 C10 C11 C12 178.2(5) . .
C10 C11 C12 N3 -0.3(8) . .
N3 C13 C14 C10 -1.1(8) . .
C11 C10 C14 C13 1.1(7) . .
C5 C10 C14 C13 -177.5(5) . .
N4 C15 C16 C17 1.2(6) . .
C15 C16 C17 C18 -1.3(6) . .
C16 C17 C18 C19 -179.7(5) . .
C16 C17 C18 N4 1.0(6) . .
N4 C18 C19 C20 -4.7(8) . .
C17 C18 C19 C20 176.0(5) . .
N4 C18 C19 C24 176.8(4) . .
C17 C18 C19 C24 -2.5(8) . .
C18 C19 C20 N5 -5.1(8) . .
C24 C19 C20 N5 173.4(4) . .
C18 C19 C20 C21 176.5(5) . .
C24 C19 C20 C21 -5.0(8) . .
N5 C20 C21 C22 -0.5(6) . .
C19 C20 C21 C22 178.1(5) . .
C20 C21 C22 C23 1.0(6) . .
C21 C22 C23 N5 -1.2(7) . .
C18 C19 C24 C26 -76.2(7) . .
C20 C19 C24 C26 105.2(6) . .
C18 C19 C24 C25 102.5(7) . .
C20 C19 C24 C25 -76.1(7) . .
C26 C24 C25 C27 4.4(10) . .
C19 C24 C25 C27 -174.4(6) . .
C25 C24 C26 C28 -4.1(10) . .
C19 C24 C26 C28 174.7(6) . .
C24 C25 C27 N6 -0.5(12) . .
C24 C26 C28 N6 0.0(11) . .
N7 C29 C30 C31 -0.6(7) . .
C29 C30 C31 C32 1.4(7) . .
C30 C31 C32 C33 176.2(5) . .
C30 C31 C32 N7 -1.7(6) . .
N7 C32 C33 C34 0.3(7) . .
C31 C32 C33 C34 -177.2(5) . .
N7 C32 C33 C38 -177.8(4) . .
C31 C32 C33 C38 4.6(7) . .
C32 C33 C34 N8 -7.8(7) . .
C38 C33 C34 N8 170.3(4) . .
C32 C33 C34 C35 172.9(5) . .
C38 C33 C34 C35 -9.0(7) . .
C33 C34 C35 C36 -179.9(5) . .
N8 C34 C35 C36 0.7(5) . .
C34 C35 C36 C37 -0.3(5) . .
C35 C36 C37 N8 -0.2(6) . .
C32 C33 C38 C43 72.2(13) . .
C34 C33 C38 C43 -106.1(12) . .
C32 C33 C38 C41 -66.4(10) . .
C34 C33 C38 C41 115.3(10) . .
C32 C33 C38 C45 -106.6(7) . .
C34 C33 C38 C45 75.1(8) . .
C32 C33 C38 C39 112.3(8) . .
C34 C33 C38 C39 -66.0(9) . .
C43 C38 C39 C40 -84.5(17) . .
C41 C38 C39 C40 0.0(17) . .
C45 C38 C39 C40 34.4(15) . .
C33 C38 C39 C40 -178.7(10) . .
C38 C39 C40 N9 3(2) . .
C43 C38 C41 C42 34(2) . .
C45 C38 C41 C42 -84(2) . .
C39 C38 C41 C42 -3(2) . .
C33 C38 C41 C42 176.2(13) . .
C38 C41 C42 N9 2(3) . .
C41 C38 C43 C44 -37(2) . .
C45 C38 C43 C44 -3(3) . .
C39 C38 C43 C44 71.7(17) . .
C33 C38 C43 C44 177.8(17) . .
C38 C43 C44 N9 7(4) . .
C43 C38 C45 C46 1.4(17) . .
C41 C38 C45 C46 77.6(15) . .
C39 C38 C45 C46 -33.8(12) . .
C33 C38 C45 C46 -179.9(8) . .
C38 C45 C46 N9 -2.2(17) . .
C2 C1 N1 C4 0.2(5) . .
C2 C1 N1 Co1 173.1(3) . .
C5 C4 N1 C1 -177.1(4) . .
C3 C4 N1 C1 -0.1(5) . .
C5 C4 N1 Co1 9.9(6) . .
C3 C4 N1 Co1 -173.1(3) . .
N5 Co1 N1 C1 1.3(4) . .
N7 Co1 N1 C1 93.2(4) . .
N8 Co1 N1 C1 -42(2) . .
N4 Co1 N1 C1 -91.2(4) . .
N2 Co1 N1 C1 178.9(4) . .
N5 Co1 N1 C4 172.9(3) . .
N7 Co1 N1 C4 -95.2(3) . .
N8 Co1 N1 C4 129.1(18) . .
N4 Co1 N1 C4 80.3(3) . .
N2 Co1 N1 C4 -9.5(3) . .
C8 C9 N2 C6 0.1(5) . .
C8 C9 N2 Co1 -178.5(3) . .
C5 C6 N2 C9 -176.2(4) . .
C7 C6 N2 C9 -0.2(5) . .
C5 C6 N2 Co1 2.4(6) . .
C7 C6 N2 Co1 178.5(3) . .
N5 Co1 N2 C9 -38(3) . .
N7 Co1 N2 C9 -87.1(4) . .
N1 Co1 N2 C9 -177.9(4) . .
N8 Co1 N2 C9 5.3(4) . .
N4 Co1 N2 C9 97.2(4) . .
N5 Co1 N2 C6 144(2) . .
N7 Co1 N2 C6 94.5(4) . .
N1 Co1 N2 C6 3.7(4) . .
N8 Co1 N2 C6 -173.1(4) . .
N4 Co1 N2 C6 -81.2(4) . .
C14 C13 N3 C12 0.3(8) . .
C14 C13 N3 Ag1 -175.1(4) . .
C11 C12 N3 C13 0.4(8) . .
C11 C12 N3 Ag1 175.6(4) . .
N9 Ag1 N3 C13 140.7(4) 1_556 .
N6 Ag1 N3 C13 -25.7(4) 1_455 .
N10 Ag1 N3 C13 -123.5(5) . .
N9 Ag1 N3 C12 -34.4(4) 1_556 .
N6 Ag1 N3 C12 159.2(4) 1_455 .
N10 Ag1 N3 C12 61.4(5) . .
C16 C15 N4 C18 -0.6(5) . .
C16 C15 N4 Co1 164.0(3) . .
C19 C18 N4 C15 -179.6(5) . .
C17 C18 N4 C15 -0.3(5) . .
C19 C18 N4 Co1 15.6(6) . .
C17 C18 N4 Co1 -165.0(3) . .
N5 Co1 N4 C15 -175.2(4) . .
N7 Co1 N4 C15 -38.1(17) . .
N1 Co1 N4 C15 -85.0(4) . .
N8 Co1 N4 C15 98.6(4) . .
N2 Co1 N4 C15 7.4(4) . .
N5 Co1 N4 C18 -13.5(4) . .
N7 Co1 N4 C18 123.6(14) . .
N1 Co1 N4 C18 76.7(4) . .
N8 Co1 N4 C18 -99.7(4) . .
N2 Co1 N4 C18 169.1(4) . .
C22 C23 N5 C20 0.9(6) . .
C22 C23 N5 Co1 178.9(4) . .
C19 C20 N5 C23 -178.9(5) . .
C21 C20 N5 C23 -0.3(5) . .
C19 C20 N5 Co1 3.2(7) . .
C21 C20 N5 Co1 -178.2(3) . .
N7 Co1 N5 C23 11.3(4) . .
N1 Co1 N5 C23 102.2(4) . .
N8 Co1 N5 C23 -81.1(4) . .
N4 Co1 N5 C23 -172.9(4) . .
N2 Co1 N5 C23 -38(3) . .
N7 Co1 N5 C20 -171.2(4) . .
N1 Co1 N5 C20 -80.2(4) . .
N8 Co1 N5 C20 96.4(4) . .
N4 Co1 N5 C20 4.7(4) . .
N2 Co1 N5 C20 140(2) . .
C25 C27 N6 C28 -3.6(12) . .
C25 C27 N6 Ag1 172.2(6) . 1_655
C26 C28 N6 C27 3.9(11) . .
C26 C28 N6 Ag1 -172.2(6) . 1_655
C30 C29 N7 C32 -0.5(6) . .
C30 C29 N7 Co1 168.9(4) . .
C33 C32 N7 C29 -176.7(5) . .
C31 C32 N7 C29 1.3(5) . .
C33 C32 N7 Co1 13.8(6) . .
C31 C32 N7 Co1 -168.2(3) . .
N5 Co1 N7 C29 90.8(4) . .
N1 Co1 N7 C29 0.3(4) . .
N8 Co1 N7 C29 177.0(4) . .
N4 Co1 N7 C29 -46.3(17) . .
N2 Co1 N7 C29 -92.0(4) . .
N5 Co1 N7 C32 -101.8(4) . .
N1 Co1 N7 C32 167.8(4) . .
N8 Co1 N7 C32 -15.6(4) . .
N4 Co1 N7 C32 121.1(14) . .
N2 Co1 N7 C32 75.4(4) . .
C36 C37 N8 C34 0.6(5) . .
C36 C37 N8 Co1 179.9(3) . .
C33 C34 N8 C37 179.8(4) . .
C35 C34 N8 C37 -0.8(5) . .
C33 C34 N8 Co1 0.5(6) . .
C35 C34 N8 Co1 179.9(3) . .
N5 Co1 N8 C37 -78.5(4) . .
N7 Co1 N8 C37 -170.2(4) . .
N1 Co1 N8 C37 -35(2) . .
N4 Co1 N8 C37 14.0(4) . .
N2 Co1 N8 C37 104.1(4) . .
N5 Co1 N8 C34 100.6(4) . .
N7 Co1 N8 C34 8.9(4) . .
N1 Co1 N8 C34 144.6(17) . .
N4 Co1 N8 C34 -166.9(4) . .
N2 Co1 N8 C34 -76.8(4) . .
C39 C40 N9 C44 75(2) . .
C39 C40 N9 C42 -4(2) . .
C39 C40 N9 C46 -39.4(17) . .
C39 C40 N9 Ag1 175.2(11) . 1_554
C43 C44 N9 C40 -86(3) . .
C43 C44 N9 C42 29(3) . .
C43 C44 N9 C46 -8(3) . .
C43 C44 N9 Ag1 173.8(18) . 1_554
C41 C42 N9 C40 1(2) . .
C41 C42 N9 C44 -34(2) . .
C41 C42 N9 C46 78(2) . .
C41 C42 N9 Ag1 -177.9(13) . 1_554
C45 C46 N9 C40 39.7(15) . .
C45 C46 N9 C44 5.2(19) . .
C45 C46 N9 C42 -77.0(15) . .
C45 C46 N9 Ag1 -176.2(8) . 1_554
N9 Ag1 N10 C47 120.4(12) 1_556 .
N6 Ag1 N10 C47 -86.5(13) 1_455 .
N3 Ag1 N10 C47 12.8(13) . .
Ag1 N10 C47 C48 -34(14) . .
C54 C49 C50 C51 -2.5(13) . .
C49 C50 C51 C52 2.9(14) . .
C50 C51 C52 C53 -1.6(15) . .
C51 C52 C53 C54 0.0(18) . .
C52 C53 C54 C49 0.4(19) . .
C50 C49 C54 C53 0.9(15) . .
C60 C55 C56 C57 0.0 . .
C55 C56 C57 C58 0.0 . .
C56 C57 C58 C59 0.0 . .
C57 C58 C59 C60 0.0 . .
C58 C59 C60 C55 0.0 . .
C56 C55 C60 C59 0.0 . .

loop_
_platon_squeeze_void_nr
_platon_squeeze_void_average_x
_platon_squeeze_void_average_y
_platon_squeeze_void_average_z
_platon_squeeze_void_volume
_platon_squeeze_void_count_electrons
1 0.000 0.500 0.000 499.3 107.7
2 0.000 1.000 0.500 499.1 108.5
